data_7216524
loop_
_publ_author_name
'Delori, Amit'
'Maclure, Pauline'
'Bhardwaj, Rajni M.'
'Johnston, Andrea'
'Florence, Alastair J.'
'Sutcliffe, Oliver B.'
'Oswald, Iain D. H.'

_publ_section_title
;
 Drug solid solutions -- a method for tuning phase transformations
;
_journal_issue 26
_journal_name_full CrystEngComm
_journal_page_first 5827
_journal_paper_doi 10.1039/c4ce00211c
_journal_volume 16
_journal_year 2014
_chemical_formula_moiety 'C11 H16 N O,  0.72(Br),  0.28(Cl)'
_chemical_formula_sum 'C11 H16 Br0.72 Cl0.28 N O'
_chemical_formula_weight 245.64
_chemical_melting_point 493
_chemical_name_systematic '30:70 (+-)-4'-methylmethcathinone hydrochloride hydrobromide salt solution'
_space_group_IT_number 14
_symmetry_cell_setting monoclinic
_symmetry_space_group_name_Hall '-P 2ybc'
_symmetry_space_group_name_H-M 'P 1 21/c 1'
_atom_sites_solution_hydrogens difmap
_atom_sites_solution_primary other
_cell_angle_alpha 90
_cell_angle_beta 90.157(3)
_cell_angle_gamma 90
_cell_formula_units_Z 8
_cell_length_a 10.2017(6)
_cell_length_b 22.3376(13)
_cell_length_c 10.5639(6)
_cell_measurement_reflns_used 9995
_cell_measurement_temperature 123
_cell_measurement_theta_max 26
_cell_measurement_theta_min 3
_cell_volume 2407.3(2)
_computing_cell_refinement 'Apex2 (Bruker AXS, 2006)'
_computing_data_collection 'Apex2 (Bruker AXS, 2006)'
_computing_data_reduction 'Apex2 (Bruker AXS, 2006)'
_computing_molecular_graphics 'CAMERON (Watkin et al., 1996)'
_computing_publication_material 'CRYSTALS (Betteridge et al., 2003)'
_computing_structure_refinement 'CRYSTALS (Betteridge et al., 2003)'
_computing_structure_solution 'USER DEFINED STRUCTURE SOLUTION'
_diffrn_ambient_temperature 123
_diffrn_measured_fraction_theta_full 0.997
_diffrn_measured_fraction_theta_max 0.997
_diffrn_measurement_device Area
_diffrn_measurement_device_type 'Bruker Kappa Apex2'
_diffrn_measurement_method '\f & \w scans'
_diffrn_radiation_monochromator graphite
_diffrn_radiation_type 'Mo K\a'
_diffrn_radiation_wavelength 0.71073
_diffrn_reflns_av_R_equivalents 0.048
_diffrn_reflns_limit_h_max 12
_diffrn_reflns_limit_h_min -12
_diffrn_reflns_limit_k_max 28
_diffrn_reflns_limit_k_min 0
_diffrn_reflns_limit_l_max 13
_diffrn_reflns_limit_l_min 0
_diffrn_reflns_number 4964
_diffrn_reflns_theta_full 26.484
_diffrn_reflns_theta_max 26.484
_diffrn_reflns_theta_min 1.996
_diffrn_standards_number 0
_exptl_absorpt_coefficient_mu 2.514
_exptl_absorpt_correction_T_max 0.93
_exptl_absorpt_correction_T_min 0.66
_exptl_absorpt_correction_type multi-scan
_exptl_absorpt_process_details 'SADABS (Siemens, 1996)'
_exptl_crystal_colour colourless
_exptl_crystal_density_diffrn 1.355
_exptl_crystal_density_method 'not measured'
_exptl_crystal_description rod
_exptl_crystal_F_000 1015.460
_exptl_crystal_size_max 0.200
_exptl_crystal_size_mid 0.040
_exptl_crystal_size_min 0.030
_refine_diff_density_max 0.59
_refine_diff_density_min -0.50
_refine_ls_extinction_method None
_refine_ls_goodness_of_fit_ref 1.0075
_refine_ls_hydrogen_treatment constr
_refine_ls_matrix_type full
_refine_ls_number_parameters 263
_refine_ls_number_reflns 4948
_refine_ls_number_restraints 0
_refine_ls_R_factor_all 0.0399
_refine_ls_R_factor_gt 0.0286
_refine_ls_shift/su_max 0.0030110
_refine_ls_shift/su_mean 0.0001997
_refine_ls_structure_factor_coef Fsqd
_refine_ls_weighting_details
;
 Method= Modified Sheldrick 
 w=1/[\s^2^(F^2^) + ( 0.02P)^2^ + 1.88P] 
 ,where P=(max(Fo^2^,0) + 2Fc^2^)/3 
;
_refine_ls_weighting_scheme calc
_refine_ls_wR_factor_all 0.0701
_refine_ls_wR_factor_gt 0.0628
_refine_ls_wR_factor_ref 0.0701
_reflns_limit_h_max 12
_reflns_limit_h_min -12
_reflns_limit_k_max 28
_reflns_limit_k_min 0
_reflns_limit_l_max 13
_reflns_limit_l_min 0
_reflns_number_gt 4051
_reflns_number_total 4964
_reflns_threshold_expression I>2.0\s(I)
_oxford_diffrn_Wilson_B_factor 2.03
_oxford_diffrn_Wilson_scale 229.13
_oxford_refine_ls_r_factor_ref 0.0399
_oxford_refine_ls_scale 0.08900(3)
_oxford_reflns_number_all 4948
_oxford_reflns_threshold_expression_ref I>-10.0\s(I)
_oxford_structure_analysis_title 'adio1 in P2(1)/c'
_cod_data_source_file c4ce00211c2.cif
_cod_data_source_block 1c_3070
_cod_depositor_comments
;
The following automatic conversions were performed:

'_chemical_melting_point' value '493 K' was changed to '493' - the
value should be numeric and without a unit
designator.

'_atom_sites_solution_primary' value 'Other' changed to
'other' according to
/usr/data/users/saulius/crontab/automatic-downloads/rss-feeds/RSC/lib/dictionaries/cif_core.dic
dictionary named 'cif_core.dic' version 2.4.2 from 2011-04-26.

Automatic conversion script
Id: cif_fix_values 2281 2013-09-26 08:29:07Z andrius 

 Adding full bibliography for 7216513--7216526.cif.
;
_cod_original_sg_symbol_H-M 'P 1 21/c 1 '
_cod_database_code 7216524

loop_
_symmetry_equiv_pos_as_xyz
x,y,z
-x,-y,-z
-x,y+1/2,-z+1/2
x,-y+1/2,z+1/2

loop_
_atom_site_label
_atom_site_type_symbol
_atom_site_fract_x
_atom_site_fract_y
_atom_site_fract_z
_atom_site_U_iso_or_equiv
_atom_site_occupancy
_atom_site_adp_type
_atom_site_refinement_flags_posn
_atom_site_refinement_flags_occupancy
C1 C 0.5985(2) -0.08191(11) 0.4703(3) 0.0437 1.0000 Uani . .
C2 C 0.6672(2) -0.02473(10) 0.5066(2) 0.0320 1.0000 Uani . .
C3 C 0.7033(2) -0.01399(10) 0.6321(2) 0.0346 1.0000 Uani . .
C4 C 0.7679(2) 0.0381(1) 0.6650(2) 0.0307 1.0000 Uani . .
C5 C 0.79883(19) 0.08087(9) 0.5746(2) 0.0250 1.0000 Uani . .
C6 C 0.7608(2) 0.07069(10) 0.4485(2) 0.0291 1.0000 Uani . .
C7 C 0.6952(2) 0.01866(10) 0.4168(2) 0.0333 1.0000 Uani . .
C8 C 0.87248(19) 0.13493(9) 0.61449(19) 0.0245 1.0000 Uani . .
O9 O 0.88742(16) 0.14770(7) 0.72630(14) 0.0349 1.0000 Uani . .
C10 C 0.93783(19) 0.17336(9) 0.51412(19) 0.0238 1.0000 Uani . .
C11 C 1.0611(2) 0.14280(10) 0.4669(2) 0.0348 1.0000 Uani . .
N12 N 0.97031(16) 0.23273(7) 0.57027(16) 0.0237 1.0000 Uani . .
C13 C 0.9929(2) 0.28033(10) 0.4746(2) 0.0327 1.0000 Uani . .
C14 C 0.0203(2) 0.55713(10) 0.3294(2) 0.0328 1.0000 Uani . .
C15 C 0.1217(2) 0.51349(9) 0.37594(19) 0.0262 1.0000 Uani . .
C16 C 0.2176(2) 0.53176(10) 0.4619(2) 0.0322 1.0000 Uani . .
C17 C 0.3083(2) 0.49166(10) 0.5087(2) 0.0317 1.0000 Uani . .
C18 C 0.30858(19) 0.43224(9) 0.4688(2) 0.0260 1.0000 Uani . .
C19 C 0.2153(2) 0.41393(9) 0.3797(2) 0.0278 1.0000 Uani . .
C20 C 0.1225(2) 0.45440(10) 0.3358(2) 0.0296 1.0000 Uani . .
C21 C 0.4034(2) 0.39018(9) 0.5272(2) 0.0286 1.0000 Uani . .
O22 O 0.45525(17) 0.40076(7) 0.62901(16) 0.0440 1.0000 Uani . .
C23 C 0.4416(2) 0.33366(9) 0.4553(2) 0.0264 1.0000 Uani . .
C24 C 0.5482(2) 0.34842(11) 0.3600(2) 0.0362 1.0000 Uani . .
N25 N 0.48732(17) 0.28875(7) 0.54969(17) 0.0270 1.0000 Uani . .
C26 C 0.5228(2) 0.22981(10) 0.4941(2) 0.0353 1.0000 Uani . .
Cl20 Cl 0.247310(10) 0.251263(10) 0.219979(10) 0.2605 0.275(4) Uani . P
Br21 Br 0.246028(10) 0.251160(10) 0.218257(10) 0.0268 0.725(4) Uani . P
Cl10 Cl 0.742480(11) 0.299018(11) 0.715047(11) 0.2064 0.288(4) Uani . P
Br11 Br 0.745392(11) 0.301046(11) 0.717231(11) 0.0213 0.712(4) Uani . P
H13 H 0.5194 -0.0725 0.4269 0.0643 1.0000 Uiso R .
H11 H 0.6534 -0.1060 0.4159 0.0636 1.0000 Uiso R .
H12 H 0.5795 -0.1032 0.5465 0.0647 1.0000 Uiso R .
H31 H 0.6829 -0.0424 0.6950 0.0399 1.0000 Uiso R .
H41 H 0.7893 0.0448 0.7518 0.0349 1.0000 Uiso R .
H61 H 0.7797 0.1007 0.3850 0.0346 1.0000 Uiso R .
H71 H 0.6684 0.0106 0.3304 0.0379 1.0000 Uiso R .
H101 H 0.8773 0.1796 0.4430 0.0273 1.0000 Uiso R .
H113 H 1.1007 0.1650 0.3980 0.0496 1.0000 Uiso R .
H111 H 1.1225 0.1408 0.5347 0.0502 1.0000 Uiso R .
H112 H 1.0418 0.1026 0.4409 0.0496 1.0000 Uiso R .
H131 H 1.0103 0.3178 0.5170 0.0473 1.0000 Uiso R .
H133 H 1.0657 0.2702 0.4210 0.0476 1.0000 Uiso R .
H132 H 0.9162 0.2832 0.4245 0.0483 1.0000 Uiso R .
H142 H -0.0176 0.5428 0.2510 0.0479 1.0000 Uiso R .
H141 H 0.0593 0.5963 0.3150 0.0483 1.0000 Uiso R .
H143 H -0.0488 0.5606 0.3902 0.0479 1.0000 Uiso R .
H161 H 0.2198 0.5731 0.4892 0.0377 1.0000 Uiso R .
H171 H 0.3719 0.5041 0.5680 0.0371 1.0000 Uiso R .
H191 H 0.2140 0.3732 0.3513 0.0316 1.0000 Uiso R .
H201 H 0.0569 0.4418 0.2772 0.0335 1.0000 Uiso R .
H231 H 0.3651 0.3175 0.4125 0.0304 1.0000 Uiso R .
H242 H 0.5666 0.3137 0.3096 0.0524 1.0000 Uiso R .
H241 H 0.6273 0.3609 0.4030 0.0536 1.0000 Uiso R .
H243 H 0.5166 0.3805 0.3067 0.0531 1.0000 Uiso R .
H262 H 0.5431 0.2015 0.5611 0.0526 1.0000 Uiso R .
H263 H 0.5985 0.2345 0.4408 0.0524 1.0000 Uiso R .
H261 H 0.4478 0.2159 0.4438 0.0531 1.0000 Uiso R .
H122 H 0.9048 0.2445 0.6200 0.0332 1.0000 Uiso R .
H252 H 0.4213 0.2814 0.6047 0.0391 1.0000 Uiso R .
H121 H 1.0424 0.2287 0.6180 0.0342 1.0000 Uiso R .
H251 H 0.5549 0.3036 0.5940 0.0385 1.0000 Uiso R .

loop_
_atom_site_aniso_label
_atom_site_aniso_U_11
_atom_site_aniso_U_22
_atom_site_aniso_U_33
_atom_site_aniso_U_23
_atom_site_aniso_U_13
_atom_site_aniso_U_12
C1 0.0386(13) 0.0327(13) 0.0597(18) -0.0097(12) 0.0014(12) -0.0059(11)
C2 0.0261(11) 0.0283(12) 0.0416(13) -0.0064(10) 0.0043(9) -0.0001(9)
C3 0.0371(13) 0.0270(11) 0.0395(13) 0.0061(10) -0.0001(10) -0.0025(10)
C4 0.0355(12) 0.0278(11) 0.0287(12) 0.0037(9) -0.0032(9) -0.0017(9)
C5 0.0258(10) 0.0248(11) 0.0245(11) -0.0015(9) 0.0011(8) 0.0005(8)
C6 0.0309(11) 0.0336(12) 0.0229(11) -0.0022(9) 0.0022(9) -0.0049(9)
C7 0.0302(11) 0.0413(13) 0.0285(12) -0.0098(10) 0.0055(9) -0.0069(10)
C8 0.0263(10) 0.0246(10) 0.0224(11) 0.0008(8) -0.0024(8) 0.0030(8)
O9 0.0576(10) 0.0273(8) 0.0198(8) 0.0003(6) -0.0033(7) -0.0058(7)
C10 0.0260(10) 0.0265(11) 0.0188(10) -0.0032(8) -0.0041(8) -0.0016(8)
C11 0.0318(12) 0.0349(13) 0.0378(13) -0.0115(10) 0.0068(10) -0.0027(10)
N12 0.0247(9) 0.0250(9) 0.0215(9) 0.0001(7) -0.0010(7) 0.0003(7)
C13 0.0419(13) 0.0286(11) 0.0277(12) 0.0063(10) 0.0068(10) -0.0018(10)
C14 0.0354(12) 0.0283(12) 0.0347(13) 0.0047(10) 0.0004(10) -0.0006(9)
C15 0.0286(11) 0.0259(11) 0.0242(11) 0.0035(9) 0.0046(8) -0.0024(9)
C16 0.0345(12) 0.0241(11) 0.0379(13) -0.0043(10) -0.0011(10) -0.0020(9)
C17 0.0310(12) 0.0284(11) 0.0358(13) -0.0063(10) -0.0063(9) -0.0024(9)
C18 0.0251(10) 0.0266(11) 0.0263(11) -0.0033(9) 0.0034(8) -0.0017(8)
C19 0.0311(11) 0.0232(11) 0.0289(12) -0.0028(9) 0.0004(9) -0.0040(9)
C20 0.0302(11) 0.0308(11) 0.0279(12) -0.0009(9) -0.0036(9) -0.0017(9)
C21 0.0291(11) 0.0273(11) 0.0292(12) -0.0059(9) -0.0005(9) -0.0023(9)
O22 0.0542(11) 0.0410(10) 0.0368(10) -0.0155(8) -0.0185(8) 0.0132(8)
C23 0.0287(11) 0.0249(11) 0.0256(11) -0.0030(9) -0.0054(8) 0.0000(8)
C24 0.0445(13) 0.0330(12) 0.0310(12) 0.0015(10) 0.0067(10) 0.0041(10)
N25 0.0282(9) 0.0262(9) 0.0266(10) -0.0019(7) 0.0000(7) -0.0002(7)
C26 0.0452(14) 0.0259(12) 0.0346(13) -0.0024(10) -0.0004(10) 0.0059(10)
Cl20 0.34(3) 0.210(13) 0.233(17) -0.008(7) -0.222(19) 0.009(8)
Br21 0.0169(2) 0.0424(3) 0.0210(2) -0.00703(16) 0.00058(16) 0.00320(14)
Cl10 0.253(18) 0.179(11) 0.187(13) -0.018(6) -0.173(13) -0.012(6)
Br11 0.0170(2) 0.0273(3) 0.0196(2) -0.00392(16) -0.00048(17) 0.00151(14)

loop_
_atom_type_symbol
_atom_type_scat_dispersion_real
_atom_type_scat_dispersion_imag
_atom_type_scat_Cromer_Mann_a1
_atom_type_scat_Cromer_Mann_b1
_atom_type_scat_Cromer_Mann_a2
_atom_type_scat_Cromer_Mann_b2
_atom_type_scat_Cromer_Mann_a3
_atom_type_scat_Cromer_Mann_b3
_atom_type_scat_Cromer_Mann_a4
_atom_type_scat_Cromer_Mann_b4
_atom_type_scat_Cromer_Mann_c
_atom_type_scat_source
C 0.0033 0.0016 2.3100 20.8439 1.0200 10.2075 1.5886 0.5687 0.8650 51.6512 0.2156 'International Tables Vol C 4.2.6.8 and 6.1.1.4'
H 0.0000 0.0000 0.4930 10.5109 0.3229 26.1257 0.1402 3.1424 0.0408 57.7998 0.0030 'International Tables Vol C 4.2.6.8 and 6.1.1.4'
N 0.0061 0.0033 12.2126 0.0057 3.1322 9.8933 2.0125 28.9975 1.1663 0.5826 -11.5290 'International Tables Vol C 4.2.6.8 and 6.1.1.4'
O 0.0106 0.0060 3.0485 13.2771 2.2868 5.7011 1.5463 0.3239 0.8670 32.9089 0.2508 'International Tables Vol C 4.2.6.8 and 6.1.1.4'
Cl 0.1484 0.1585 11.4604 0.0104 7.1964 1.1662 6.2556 18.5194 1.6455 47.7784 -9.5574 'International Tables Vol C 4.2.6.8 and 6.1.1.4'
Br -0.2901 2.4595 17.1789 2.1723 5.2358 16.5796 5.6377 0.2609 3.9851 41.4328 2.9557 'International Tables Vol C 4.2.6.8 and 6.1.1.4'

loop_
_geom_angle_atom_site_label_1
_geom_angle_atom_site_label_2
_geom_angle_atom_site_label_3
_geom_angle
_geom_angle_publ_flag
C2 C1 H13 109.3 no
C2 C1 H11 110.7 no
H13 C1 H11 109.2 no
C2 C1 H12 107.7 no
H13 C1 H12 110.0 no
H11 C1 H12 110.0 no
C1 C2 C3 120.6(2) yes
C1 C2 C7 121.0(2) yes
C3 C2 C7 118.4(2) yes
C2 C3 C4 120.5(2) yes
C2 C3 H31 119.8 no
C4 C3 H31 119.7 no
C3 C4 C5 121.1(2) yes
C3 C4 H41 118.8 no
C5 C4 H41 120.1 no
C4 C5 C6 118.56(19) yes
C4 C5 C8 118.80(19) yes
C6 C5 C8 122.63(19) yes
C5 C6 C7 119.9(2) yes
C5 C6 H61 119.4 no
C7 C6 H61 120.8 no
C2 C7 C6 121.5(2) yes
C2 C7 H71 117.1 no
C6 C7 H71 121.3 no
C5 C8 O9 121.69(19) yes
C5 C8 C10 119.01(17) yes
O9 C8 C10 119.20(18) yes
C8 C10 C11 109.94(17) yes
C8 C10 N12 108.82(16) yes
C11 C10 N12 110.38(16) yes
C8 C10 H101 109.7 no
C11 C10 H101 109.4 no
N12 C10 H101 108.5 no
C10 C11 H113 111.4 no
C10 C11 H111 108.5 no
H113 C11 H111 108.3 no
C10 C11 H112 110.2 no
H113 C11 H112 110.4 no
H111 C11 H112 107.8 no
C10 N12 C13 113.66(16) yes
C10 N12 H122 109.4 no
C13 N12 H122 107.9 no
C10 N12 H121 108.4 no
C13 N12 H121 109.1 no
H122 N12 H121 108.3 no
N12 C13 H131 109.5 no
N12 C13 H133 110.7 no
H131 C13 H133 109.7 no
N12 C13 H132 107.4 no
H131 C13 H132 110.6 no
H133 C13 H132 109.0 no
C15 C14 H142 109.8 no
C15 C14 H141 110.6 no
H142 C14 H141 109.0 no
C15 C14 H143 109.9 no
H142 C14 H143 108.0 no
H141 C14 H143 109.5 no
C14 C15 C16 120.29(19) yes
C14 C15 C20 121.47(19) yes
C16 C15 C20 118.2(2) yes
C15 C16 C17 120.8(2) yes
C15 C16 H161 119.3 no
C17 C16 H161 119.9 no
C16 C17 C18 120.9(2) yes
C16 C17 H171 120.4 no
C18 C17 H171 118.8 no
C17 C18 C19 118.74(19) yes
C17 C18 C21 118.71(19) yes
C19 C18 C21 122.48(19) yes
C18 C19 C20 119.77(19) yes
C18 C19 H191 119.8 no
C20 C19 H191 120.4 no
C19 C20 C15 121.5(2) yes
C19 C20 H201 120.1 no
C15 C20 H201 118.4 no
C18 C21 O22 121.67(19) yes
C18 C21 C23 119.05(18) yes
O22 C21 C23 119.22(19) yes
C21 C23 C24 109.55(17) yes
C21 C23 N25 107.75(17) yes
C24 C23 N25 111.49(17) yes
C21 C23 H231 109.5 no
C24 C23 H231 110.4 no
N25 C23 H231 108.2 no
C23 C24 H242 109.5 no
C23 C24 H241 110.4 no
H242 C24 H241 109.2 no
C23 C24 H243 107.9 no
H242 C24 H243 110.0 no
H241 C24 H243 109.8 no
C23 N25 C26 114.12(17) yes
C23 N25 H252 108.6 no
C26 N25 H252 106.0 no
C23 N25 H251 109.9 no
C26 N25 H251 110.3 no
H252 N25 H251 107.7 no
N25 C26 H262 109.9 no
N25 C26 H263 109.3 no
H262 C26 H263 109.1 no
N25 C26 H261 107.7 no
H262 C26 H261 110.7 no
H263 C26 H261 110.1 no

loop_
_geom_bond_atom_site_label_1
_geom_bond_atom_site_label_2
_geom_bond_distance
_geom_bond_publ_flag
C1 C2 1.506(3) yes
C1 H13 0.951 no
C1 H11 0.968 no
C1 H12 0.955 no
C2 C3 1.396(3) yes
C2 C7 1.386(3) yes
C3 C4 1.381(3) yes
C3 H31 0.942 no
C4 C5 1.388(3) yes
C4 H41 0.954 no
C5 C6 1.405(3) yes
C5 C8 1.483(3) yes
C6 C7 1.382(3) yes
C6 H61 0.968 no
C7 H71 0.969 no
C8 O9 1.224(2) yes
C8 C10 1.520(3) yes
C10 C11 1.516(3) yes
C10 N12 1.490(2) yes
C10 H101 0.981 no
C11 H113 0.969 no
C11 H111 0.951 no
C11 H112 0.960 no
N12 C13 1.485(3) yes
N12 H122 0.891 no
N12 H121 0.896 no
C13 H131 0.966 no
C13 H133 0.962 no
C13 H132 0.946 no
C14 C15 1.503(3) yes
C14 H142 0.967 no
C14 H141 0.972 no
C14 H143 0.958 no
C15 C16 1.394(3) yes
C15 C20 1.386(3) yes
C16 C17 1.378(3) yes
C16 H161 0.967 no
C17 C18 1.393(3) yes
C17 H171 0.943 no
C18 C19 1.398(3) yes
C18 C21 1.482(3) yes
C19 C20 1.388(3) yes
C19 H191 0.958 no
C20 H201 0.954 no
C21 O22 1.221(3) yes
C21 C23 1.524(3) yes
C23 C24 1.520(3) yes
C23 N25 1.488(3) yes
C23 H231 0.970 no
C24 H242 0.960 no
C24 H241 0.966 no
C24 H243 0.965 no
N25 C26 1.487(3) yes
N25 H252 0.906 no
N25 H251 0.896 no
C26 H262 0.970 no
C26 H263 0.963 no
C26 H261 0.981 no
